data_4035727
loop_
_publ_author_name
'Zhang, Xiaofeng'
'Qiu, Weiqi'
'Ma, Xiaoming'
'Evans, Jason'
'Kaur, Manpreet'
'Jasinski, Jerry P.'
'Zhang, Wei'

_publ_section_title
;
 One-Pot Double [3 + 2] Cycloadditions for Diastereoselective Synthesis of
 Pyrrolidine-Based Polycyclic Systems.
;
_journal_issue 21
_journal_name_full 'The Journal of organic chemistry'
_journal_page_first 13536
_journal_page_last 13542
_journal_paper_doi 10.1021/acs.joc.8b02046
_journal_volume 83
_journal_year 2018
_chemical_formula_moiety 'C27 H25 Br N2 O6'
_chemical_formula_sum 'C27 H25 Br N2 O6'
_chemical_formula_weight 553.40
_space_group_crystal_system triclinic
_space_group_IT_number 2
_space_group_name_Hall '-P 1'
_space_group_name_H-M_alt 'P -1'
_atom_sites_solution_hydrogens geom
_atom_sites_solution_primary dual
_audit_creation_date 2018-02-13
_audit_creation_method
;
Olex2 1.2
(compiled 2017.08.10 svn.r3458 for OlexSys, GUI svn.r5381)
;
_cell_angle_alpha 97.508(6)
_cell_angle_beta 91.047(5)
_cell_angle_gamma 93.474(5)
_cell_formula_units_Z 2
_cell_length_a 6.1480(3)
_cell_length_b 9.3553(7)
_cell_length_c 21.4639(14)
_cell_measurement_reflns_used 2960
_cell_measurement_temperature 293(2)
_cell_measurement_theta_max 71.3530
_cell_measurement_theta_min 4.1520
_cell_volume 1221.26(14)
_computing_cell_refinement 'CrysAlisPro (Rigaku OD, 2015)'
_computing_data_collection 'CrysAlisPro (Rigaku OD, 2015)'
_computing_data_reduction 'CrysAlisPro (Rigaku OD, 2015)'
_computing_molecular_graphics 'Olex2 (Dolomanov et al., 2009)'
_computing_publication_material 'Olex2 (Dolomanov et al., 2009)'
_computing_structure_refinement 'ShelXL (Sheldrick, 2015a)'
_computing_structure_solution 'ShelXT (Sheldrick, 2015b)'
_diffrn_ambient_temperature 293(2)
_diffrn_detector 'CCD plate'
_diffrn_detector_area_resol_mean 16.0416
_diffrn_detector_type Eos
_diffrn_measured_fraction_theta_full 0.999
_diffrn_measured_fraction_theta_max 0.979
_diffrn_measurement_details
;
List of Runs (angles in degrees, time in seconds):

  # Type    Start    End  Width  t~exp~   \w     \q     \k     \f   Frames
--------------------------------------------------------------------------
  1  \w     34.00  99.00   1.00    1.04    --   35.48  57.00 -60.00   65
  2  \w     95.00 142.00   1.00    4.16    --  108.00  61.00 -90.00   47
  3  \w    110.00 136.00   1.00    4.16    --  108.00  61.00 -30.00   26
  4  \w    108.00 175.00   1.00    4.16    --  108.00  61.00 -60.00   67
  5  \w     92.00 131.00   1.00    4.16    --  108.00 -77.00   0.00   39
  6  \w     79.00 109.00   1.00    4.16    --  108.00 -94.00-120.00   30
  7  \w     81.00 114.00   1.00    4.16    --  108.00-111.00-180.00   33
  8  \w     53.00  95.00   1.00    1.04    --   35.48-178.00-120.00   42
  9  \w     38.00  74.00   1.00    1.04    --   35.48 -99.00-180.00   36
 10  \w     42.00  74.00   1.00    1.04    --   35.48 -99.00 -60.00   32
 11  \w     21.00  72.00   1.00    1.04    --   35.48 -99.00  60.00   51
 12  \w     52.00 126.00   1.00    4.16    --  108.00 -30.00 120.00   74
 13  \w     67.00 102.00   1.00    4.16    --  108.00-111.00   0.00   35
 14  \w     71.00 104.00   1.00    4.16    --  108.00 -61.00   0.00   33
 15  \w     44.00 116.00   1.00    4.16    --  108.00 -45.00-120.00   72
 16  \w     42.00  82.00   1.00    4.16    --  108.00 -77.00   0.00   40
 17  \w     40.00 125.00   1.00    4.16    --  108.00 -30.00   0.00   85
 18  \w     40.00  80.00   1.00    4.16    --  108.00 -94.00 150.00   40
 19  \w     41.00 126.00   1.00    4.16    --  108.00 -61.00 150.00   85
 20  \w     38.00 115.00   1.00    4.16    --  108.00-111.00  60.00   77
 21  \w     37.00 130.00   1.00    4.16    --  108.00 -15.00 -60.00   93
 22  \w    -63.00  38.00   1.00    1.04    --  -33.50  19.00  60.00  101
 23  \w    -72.00 -47.00   1.00    1.04    --  -33.50 -77.00   0.00   25
 24  \w    -96.00 -17.00   1.00    1.04    --  -33.50 -57.00-120.00   79
 25  \w    -80.00 -52.00   1.00    1.04    --  -33.50-178.00  90.00   28
 26  \w    -79.00 -33.00   1.00    1.04    --  -33.50 178.00   0.00   46
;
_diffrn_measurement_device 'four-circle diffractometer'
_diffrn_measurement_device_type 'Rigaku, Oxford diffraction'
_diffrn_measurement_method '\w scans'
_diffrn_orient_matrix_type 'CrysAlisPro convention (1999,Acta A55,543-557)'
_diffrn_orient_matrix_UB_11 0.1029744000
_diffrn_orient_matrix_UB_12 -0.0233548000
_diffrn_orient_matrix_UB_13 -0.0651376000
_diffrn_orient_matrix_UB_21 0.1037700000
_diffrn_orient_matrix_UB_22 0.1556741000
_diffrn_orient_matrix_UB_23 0.0108018000
_diffrn_orient_matrix_UB_31 0.2040873000
_diffrn_orient_matrix_UB_32 -0.0541884000
_diffrn_orient_matrix_UB_33 0.0297295000
_diffrn_radiation_monochromator graphite
_diffrn_radiation_probe x-ray
_diffrn_radiation_type CuK\a
_diffrn_radiation_wavelength 1.54184
_diffrn_reflns_av_R_equivalents 0.0311
_diffrn_reflns_av_unetI/netI 0.0462
_diffrn_reflns_Laue_measured_fraction_full 0.999
_diffrn_reflns_Laue_measured_fraction_max 0.979
_diffrn_reflns_limit_h_max 7
_diffrn_reflns_limit_h_min -5
_diffrn_reflns_limit_k_max 11
_diffrn_reflns_limit_k_min -11
_diffrn_reflns_limit_l_max 26
_diffrn_reflns_limit_l_min -23
_diffrn_reflns_number 8057
_diffrn_reflns_point_group_measured_fraction_full 0.999
_diffrn_reflns_point_group_measured_fraction_max 0.979
_diffrn_reflns_theta_full 67.684
_diffrn_reflns_theta_max 71.192
_diffrn_reflns_theta_min 4.156
_diffrn_source 'fine-focus sealed X-ray tube'
_diffrn_source_type 'Enhance (Cu) X-ray Source'
_exptl_absorpt_coefficient_mu 2.688
_exptl_absorpt_correction_T_max 1.00000
_exptl_absorpt_correction_T_min 0.43909
_exptl_absorpt_correction_type multi-scan
_exptl_absorpt_process_details
;
CrysAlisPro 1.171.38.46 (Rigaku Oxford Diffraction, 2015)
Empirical absorption correction using spherical harmonics,
 implemented in SCALE3 ABSPACK scaling algorithm.
;
_exptl_crystal_colour colourless
_exptl_crystal_colour_primary colourless
_exptl_crystal_density_diffrn 1.505
_exptl_crystal_description prism
_exptl_crystal_F_000 568
_exptl_crystal_size_max 0.24
_exptl_crystal_size_mid 0.12
_exptl_crystal_size_min 0.08
_refine_diff_density_max 0.550
_refine_diff_density_min -0.513
_refine_diff_density_rms 0.062
_refine_ls_extinction_coef 0.0033(4)
_refine_ls_extinction_expression Fc^*^=kFc[1+0.001xFc^2^\l^3^/sin(2\q)]^-1/4^
_refine_ls_extinction_method 'SHELXL-2018/1 (Sheldrick 2018)'
_refine_ls_goodness_of_fit_ref 1.037
_refine_ls_hydrogen_treatment constr
_refine_ls_matrix_type full
_refine_ls_number_parameters 329
_refine_ls_number_reflns 4658
_refine_ls_number_restraints 0
_refine_ls_restrained_S_all 1.037
_refine_ls_R_factor_all 0.0544
_refine_ls_R_factor_gt 0.0437
_refine_ls_shift/su_max 0.000
_refine_ls_shift/su_mean 0.000
_refine_ls_structure_factor_coef Fsqd
_refine_ls_weighting_details 'w=1/[\s^2^(Fo^2^)+(0.0590P)^2^+0.2989P] where P=(Fo^2^+2Fc^2^)/3'
_refine_ls_weighting_scheme calc
_refine_ls_wR_factor_gt 0.1110
_refine_ls_wR_factor_ref 0.1208
_reflns_Friedel_coverage 0.000
_reflns_number_gt 3827
_reflns_number_total 4658
_reflns_threshold_expression 'I > 2\s(I)'
_cod_data_source_file jo8b02046_si_002.cif
_cod_data_source_block zhang-u127c-22-553
_cod_original_cell_volume 1221.27(13)
_cod_database_code 4035727
_shelx_shelxl_version_number 2018/1
_chemical_oxdiff_formula 'C27 H25 N2 O6 Br'
_chemical_oxdiff_usercomment 'Zhang's Zhang-U127c-22-553'
_shelx_space_group_comment
;
The symmetry employed for this shelxl refinement is uniquely defined
by the following loop, which should always be used as a source of
symmetry information in preference to the above space-group names.
They are only intended as comments.
;
_shelx_estimated_absorpt_t_max 0.814
_shelx_estimated_absorpt_t_min 0.565
_reflns_odcompleteness_completeness 99.80
_reflns_odcompleteness_iscentric 1
_reflns_odcompleteness_theta 68.13
_olex2_refinement_description
;
1. Fixed Uiso
 At 1.2 times of:
  All C(H) groups, All C(H,H) groups
 At 1.5 times of:
  All C(H,H,H) groups
2.a Ternary CH refined with riding coordinates:
 C4(H4), C5(H5), C6(H6), C7(H7)
2.b Secondary CH2 refined with riding coordinates:
 C10(H10A,H10B), C24(H24A,H24B)
2.c Aromatic/amide H refined with riding coordinates:
 C2(H2), C13(H13), C15(H15), C16(H16), C18(H18), C19(H19), C21(H21), C22(H22)
2.d Idealised Me refined as rotating group:
 C23(H23A,H23B,H23C), C25(H25A,H25B,H25C), C27(H27A,H27B,H27C)
;
_olex2_exptl_crystal_mounting_method 'polymer loop'
_olex2_submission_special_instructions 'No special instructions were received'
_oxdiff_exptl_absorpt_empirical_details
;
Empirical correction (ABSPACK) includes:
- Absorption correction using spherical harmonics
- Frame scaling
;
_oxdiff_exptl_absorpt_empirical_full_max 2.080
_oxdiff_exptl_absorpt_empirical_full_min 0.731

loop_
_space_group_symop_operation_xyz
'x, y, z'
'-x, -y, -z'

loop_
_atom_site_label
_atom_site_type_symbol
_atom_site_fract_x
_atom_site_fract_y
_atom_site_fract_z
_atom_site_U_iso_or_equiv
_atom_site_adp_type
_atom_site_occupancy
_atom_site_site_symmetry_order
_atom_site_calc_flag
_atom_site_refinement_flags_posn
Br1 Br 0.91167(7) 0.36208(5) 0.04367(2) 0.06910(17) Uani 1 1 d .
O1 O 0.2537(4) 0.0357(3) 0.18526(10) 0.0599(6) Uani 1 1 d .
O2 O 0.2739(4) 0.7407(2) 0.32291(11) 0.0570(5) Uani 1 1 d .
O3 O 0.7234(4) 0.5515(2) 0.45599(11) 0.0572(5) Uani 1 1 d .
O4 O 0.6620(4) 0.7789(3) 0.09147(10) 0.0614(6) Uani 1 1 d .
O5 O 0.9251(3) 0.2750(2) 0.37996(9) 0.0479(5) Uani 1 1 d .
O6 O 0.6784(3) 0.2236(2) 0.45046(8) 0.0417(4) Uani 1 1 d .
N1 N 0.6043(3) 0.3365(2) 0.29546(9) 0.0306(4) Uani 1 1 d .
N2 N 0.5258(4) 0.6764(2) 0.39219(11) 0.0449(5) Uani 1 1 d .
C1 C 0.5407(4) 0.2977(2) 0.35760(10) 0.0312(5) Uani 1 1 d .
C2 C 0.3954(4) 0.1580(3) 0.34157(11) 0.0342(5) Uani 1 1 d .
H2 H 0.294268 0.120562 0.367827 0.041 Uiso 1 1 calc R
C3 C 0.4388(4) 0.1000(3) 0.28409(12) 0.0374(5) Uani 1 1 d .
C4 C 0.6162(4) 0.1917(3) 0.25707(11) 0.0341(5) Uani 1 1 d .
H4 H 0.757207 0.154112 0.266028 0.041 Uiso 1 1 calc R
C5 C 0.4192(4) 0.4136(3) 0.27274(11) 0.0328(5) Uani 1 1 d .
H5 H 0.312512 0.340598 0.251308 0.039 Uiso 1 1 calc R
C6 C 0.3117(4) 0.4867(3) 0.33361(12) 0.0364(5) Uani 1 1 d .
H6 H 0.154369 0.462143 0.332675 0.044 Uiso 1 1 calc R
C7 C 0.4248(4) 0.4278(3) 0.38823(11) 0.0347(5) Uani 1 1 d .
H7 H 0.319216 0.399667 0.418782 0.042 Uiso 1 1 calc R
C8 C 0.5800(4) 0.5538(3) 0.41716(12) 0.0401(5) Uani 1 1 d .
C9 C 0.3596(4) 0.6475(3) 0.34633(13) 0.0425(6) Uani 1 1 d .
C10 C 0.3281(5) -0.0213(3) 0.24083(14) 0.0491(7) Uani 1 1 d .
H10A H 0.428809 -0.095697 0.229435 0.059 Uiso 1 1 calc R
H10B H 0.205343 -0.063632 0.261313 0.059 Uiso 1 1 calc R
C11 C 0.4084(5) 0.1120(3) 0.15547(13) 0.0469(6) Uani 1 1 d .
C12 C 0.5893(4) 0.1879(3) 0.18692(11) 0.0376(5) Uani 1 1 d .
C13 C 0.7409(4) 0.2587(3) 0.15254(12) 0.0406(5) Uani 1 1 d .
H13 H 0.866539 0.305026 0.172398 0.049 Uiso 1 1 calc R
C14 C 0.7056(5) 0.2604(3) 0.08924(13) 0.0480(6) Uani 1 1 d .
C15 C 0.5225(6) 0.1895(4) 0.05810(14) 0.0609(8) Uani 1 1 d .
H15 H 0.498960 0.192776 0.015404 0.073 Uiso 1 1 calc R
C16 C 0.3766(6) 0.1143(4) 0.09123(15) 0.0636(9) Uani 1 1 d .
H16 H 0.255128 0.064368 0.070540 0.076 Uiso 1 1 calc R
C17 C 0.4907(4) 0.5128(3) 0.22610(11) 0.0330(5) Uani 1 1 d .
C18 C 0.6927(4) 0.5888(3) 0.23088(11) 0.0358(5) Uani 1 1 d .
H18 H 0.787352 0.579084 0.264134 0.043 Uiso 1 1 calc R
C19 C 0.7567(4) 0.6793(3) 0.18703(12) 0.0397(5) Uani 1 1 d .
H19 H 0.892573 0.729505 0.191077 0.048 Uiso 1 1 calc R
C20 C 0.6164(5) 0.6939(3) 0.13726(12) 0.0405(5) Uani 1 1 d .
C21 C 0.4142(5) 0.6181(3) 0.13179(13) 0.0478(6) Uani 1 1 d .
H21 H 0.320060 0.627241 0.098341 0.057 Uiso 1 1 calc R
C22 C 0.3525(4) 0.5295(3) 0.17560(13) 0.0426(6) Uani 1 1 d .
H22 H 0.216234 0.479827 0.171480 0.051 Uiso 1 1 calc R
C23 C 0.8581(6) 0.8673(4) 0.09748(16) 0.0597(8) Uani 1 1 d .
H23A H 0.866463 0.924243 0.063390 0.090 Uiso 1 1 calc GR
H23B H 0.979962 0.807635 0.096467 0.090 Uiso 1 1 calc GR
H23C H 0.861021 0.930075 0.136668 0.090 Uiso 1 1 calc GR
C24 C 0.6263(5) 0.8209(3) 0.41172(17) 0.0546(7) Uani 1 1 d .
H24A H 0.687357 0.825588 0.453988 0.065 Uiso 1 1 calc R
H24B H 0.515362 0.890479 0.412629 0.065 Uiso 1 1 calc R
C25 C 0.8025(6) 0.8607(4) 0.36873(19) 0.0640(9) Uani 1 1 d .
H25A H 0.742194 0.858616 0.327027 0.096 Uiso 1 1 calc GR
H25B H 0.913915 0.792948 0.368155 0.096 Uiso 1 1 calc GR
H25C H 0.864509 0.956067 0.383432 0.096 Uiso 1 1 calc GR
C26 C 0.7405(4) 0.2670(2) 0.39616(11) 0.0320(5) Uani 1 1 d .
C27 C 0.8547(5) 0.2076(4) 0.49385(14) 0.0536(7) Uani 1 1 d .
H27A H 0.957203 0.145236 0.473190 0.080 Uiso 1 1 calc GR
H27B H 0.797610 0.166341 0.529319 0.080 Uiso 1 1 calc GR
H27C H 0.926391 0.300533 0.507911 0.080 Uiso 1 1 calc GR

loop_
_atom_site_aniso_label
_atom_site_aniso_U_11
_atom_site_aniso_U_22
_atom_site_aniso_U_33
_atom_site_aniso_U_23
_atom_site_aniso_U_13
_atom_site_aniso_U_12
Br1 0.0774(3) 0.0919(3) 0.0394(2) 0.02164(16) 0.01054(15) -0.01316(19)
O1 0.0627(13) 0.0708(14) 0.0448(11) 0.0203(10) -0.0166(10) -0.0287(11)
O2 0.0612(12) 0.0498(11) 0.0674(14) 0.0246(10) 0.0109(10) 0.0231(10)
O3 0.0650(13) 0.0494(11) 0.0551(12) 0.0025(9) -0.0179(11) 0.0012(9)
O4 0.0735(14) 0.0696(14) 0.0439(11) 0.0319(10) -0.0089(10) -0.0229(11)
O5 0.0328(9) 0.0720(13) 0.0423(10) 0.0204(9) 0.0011(7) 0.0021(8)
O6 0.0381(9) 0.0584(11) 0.0325(8) 0.0211(8) 0.0000(7) 0.0033(8)
N1 0.0317(9) 0.0343(10) 0.0271(9) 0.0096(7) -0.0011(7) 0.0012(7)
N2 0.0489(12) 0.0370(11) 0.0496(13) 0.0073(9) 0.0062(10) 0.0046(9)
C1 0.0316(10) 0.0348(11) 0.0285(10) 0.0104(9) 0.0014(8) 0.0000(9)
C2 0.0328(10) 0.0373(12) 0.0350(11) 0.0156(9) 0.0008(9) 0.0002(9)
C3 0.0387(12) 0.0356(12) 0.0396(13) 0.0140(10) -0.0043(10) -0.0026(9)
C4 0.0360(11) 0.0364(12) 0.0309(11) 0.0089(9) 0.0003(9) 0.0010(9)
C5 0.0298(10) 0.0358(11) 0.0342(11) 0.0121(9) -0.0025(9) -0.0017(9)
C6 0.0289(10) 0.0440(13) 0.0397(12) 0.0165(10) 0.0046(9) 0.0047(9)
C7 0.0359(11) 0.0373(12) 0.0329(11) 0.0119(9) 0.0056(9) 0.0019(9)
C8 0.0455(13) 0.0378(13) 0.0372(12) 0.0040(10) 0.0045(11) 0.0046(10)
C9 0.0428(13) 0.0451(14) 0.0436(13) 0.0152(11) 0.0147(11) 0.0114(11)
C10 0.0606(16) 0.0429(14) 0.0435(14) 0.0128(12) -0.0058(12) -0.0131(12)
C11 0.0535(15) 0.0488(15) 0.0384(13) 0.0124(11) -0.0068(11) -0.0088(12)
C12 0.0440(12) 0.0385(12) 0.0303(11) 0.0060(9) -0.0022(10) 0.0020(10)
C13 0.0468(13) 0.0437(13) 0.0310(12) 0.0046(10) 0.0019(10) -0.0005(11)
C14 0.0597(16) 0.0513(15) 0.0340(13) 0.0103(11) 0.0041(11) 0.0003(13)
C15 0.079(2) 0.072(2) 0.0313(13) 0.0146(13) -0.0109(14) -0.0075(17)
C16 0.074(2) 0.071(2) 0.0431(16) 0.0137(14) -0.0213(15) -0.0206(17)
C17 0.0358(11) 0.0360(11) 0.0285(11) 0.0100(9) -0.0015(9) 0.0016(9)
C18 0.0373(11) 0.0397(12) 0.0307(11) 0.0088(9) -0.0051(9) -0.0024(9)
C19 0.0390(12) 0.0443(13) 0.0352(12) 0.0088(10) -0.0003(10) -0.0088(10)
C20 0.0514(14) 0.0417(13) 0.0295(11) 0.0128(10) 0.0016(10) -0.0048(11)
C21 0.0491(14) 0.0576(16) 0.0390(13) 0.0220(12) -0.0144(11) -0.0066(12)
C22 0.0363(12) 0.0491(14) 0.0436(13) 0.0169(11) -0.0090(10) -0.0070(10)
C23 0.0685(19) 0.0595(18) 0.0534(17) 0.0240(14) 0.0078(14) -0.0150(15)
C24 0.0631(17) 0.0356(14) 0.0640(19) 0.0010(12) 0.0082(15) 0.0053(12)
C25 0.0581(17) 0.0491(17) 0.081(2) -0.0008(16) 0.0103(16) -0.0058(14)
C26 0.0332(11) 0.0330(11) 0.0305(11) 0.0077(9) -0.0002(9) 0.0011(9)
C27 0.0530(16) 0.075(2) 0.0357(13) 0.0183(13) -0.0066(12) 0.0099(14)

loop_
_atom_type_symbol
_atom_type_description
_atom_type_scat_dispersion_real
_atom_type_scat_dispersion_imag
_atom_type_scat_source
C C 0.0181 0.0091 'International Tables Vol C Tables 4.2.6.8 and 6.1.1.4'
H H 0.0000 0.0000 'International Tables Vol C Tables 4.2.6.8 and 6.1.1.4'
Br Br -0.6763 1.2805 'International Tables Vol C Tables 4.2.6.8 and 6.1.1.4'
N N 0.0311 0.0180 'International Tables Vol C Tables 4.2.6.8 and 6.1.1.4'
O O 0.0492 0.0322 'International Tables Vol C Tables 4.2.6.8 and 6.1.1.4'

loop_
_geom_angle_atom_site_label_1
_geom_angle_atom_site_label_2
_geom_angle_atom_site_label_3
_geom_angle
C11 O1 C10 115.9(2)
C20 O4 C23 118.1(2)
C26 O6 C27 114.9(2)
C1 N1 C4 102.45(17)
C1 N1 C5 105.76(17)
C5 N1 C4 110.46(17)
C8 N2 C9 112.4(2)
C8 N2 C24 124.6(3)
C9 N2 C24 123.0(2)
N1 C1 C2 103.85(18)
N1 C1 C7 104.56(18)
N1 C1 C26 111.04(18)
C7 C1 C2 115.18(19)
C7 C1 C26 112.51(19)
C26 C1 C2 109.26(18)
C1 C2 H2 125.9
C3 C2 C1 108.2(2)
C3 C2 H2 125.9
C2 C3 C4 110.1(2)
C2 C3 C10 132.0(2)
C10 C3 C4 117.3(2)
N1 C4 C3 103.00(19)
N1 C4 H4 108.4
N1 C4 C12 116.08(19)
C3 C4 H4 108.4
C12 C4 C3 112.3(2)
C12 C4 H4 108.4
N1 C5 H5 107.7
N1 C5 C6 105.52(18)
N1 C5 C17 111.95(19)
C6 C5 H5 107.7
C17 C5 H5 107.7
C17 C5 C6 116.0(2)
C5 C6 H6 111.0
C7 C6 C5 105.22(18)
C7 C6 H6 111.0
C9 C6 C5 113.86(19)
C9 C6 H6 111.0
C9 C6 C7 104.5(2)
C1 C7 C6 104.92(19)
C1 C7 H7 111.3
C1 C7 C8 113.7(2)
C6 C7 H7 111.3
C8 C7 C6 103.8(2)
C8 C7 H7 111.3
O3 C8 N2 124.3(3)
O3 C8 C7 127.5(2)
N2 C8 C7 108.2(2)
O2 C9 N2 123.1(3)
O2 C9 C6 128.4(3)
N2 C9 C6 108.5(2)
O1 C10 C3 108.1(2)
O1 C10 H10A 110.1
O1 C10 H10B 110.1
C3 C10 H10A 110.1
C3 C10 H10B 110.1
H10A C10 H10B 108.4
O1 C11 C12 123.0(2)
O1 C11 C16 117.1(3)
C16 C11 C12 119.9(3)
C11 C12 C4 119.6(2)
C13 C12 C4 121.4(2)
C13 C12 C11 118.9(2)
C12 C13 H13 119.9
C14 C13 C12 120.1(2)
C14 C13 H13 119.9
C13 C14 Br1 119.3(2)
C13 C14 C15 121.2(3)
C15 C14 Br1 119.4(2)
C14 C15 H15 120.5
C16 C15 C14 119.0(3)
C16 C15 H15 120.5
C11 C16 H16 119.6
C15 C16 C11 120.7(3)
C15 C16 H16 119.6
C18 C17 C5 122.3(2)
C18 C17 C22 117.9(2)
C22 C17 C5 119.8(2)
C17 C18 H18 119.2
C17 C18 C19 121.5(2)
C19 C18 H18 119.2
C18 C19 H19 120.3
C20 C19 C18 119.5(2)
C20 C19 H19 120.3
O4 C20 C19 124.6(2)
O4 C20 C21 115.8(2)
C19 C20 C21 119.6(2)
C20 C21 H21 119.8
C22 C21 C20 120.4(2)
C22 C21 H21 119.8
C17 C22 H22 119.4
C21 C22 C17 121.2(2)
C21 C22 H22 119.4
O4 C23 H23A 109.5
O4 C23 H23B 109.5
O4 C23 H23C 109.5
H23A C23 H23B 109.5
H23A C23 H23C 109.5
H23B C23 H23C 109.5
N2 C24 H24A 109.1
N2 C24 H24B 109.1
N2 C24 C25 112.3(3)
H24A C24 H24B 107.9
C25 C24 H24A 109.1
C25 C24 H24B 109.1
C24 C25 H25A 109.5
C24 C25 H25B 109.5
C24 C25 H25C 109.5
H25A C25 H25B 109.5
H25A C25 H25C 109.5
H25B C25 H25C 109.5
O5 C26 O6 124.1(2)
O5 C26 C1 125.8(2)
O6 C26 C1 110.07(19)
O6 C27 H27A 109.5
O6 C27 H27B 109.5
O6 C27 H27C 109.5
H27A C27 H27B 109.5
H27A C27 H27C 109.5
H27B C27 H27C 109.5

loop_
_geom_bond_atom_site_label_1
_geom_bond_atom_site_label_2
_geom_bond_distance
Br1 C14 1.900(3)
O1 C10 1.446(3)
O1 C11 1.372(4)
O2 C9 1.204(3)
O3 C8 1.205(3)
O4 C20 1.365(3)
O4 C23 1.414(4)
O5 C26 1.194(3)
O6 C26 1.338(3)
O6 C27 1.443(3)
N1 C1 1.480(3)
N1 C4 1.497(3)
N1 C5 1.492(3)
N2 C8 1.384(4)
N2 C9 1.395(4)
N2 C24 1.458(4)
C1 C2 1.535(3)
C1 C7 1.528(3)
C1 C26 1.531(3)
C2 H2 0.9300
C2 C3 1.320(4)
C3 C4 1.517(3)
C3 C10 1.491(4)
C4 H4 0.9800
C4 C12 1.507(3)
C5 H5 0.9800
C5 C6 1.570(3)
C5 C17 1.506(3)
C6 H6 0.9800
C6 C7 1.532(3)
C6 C9 1.504(4)
C7 H7 0.9800
C7 C8 1.528(3)
C10 H10A 0.9700
C10 H10B 0.9700
C11 C12 1.396(4)
C11 C16 1.392(4)
C12 C13 1.389(4)
C13 H13 0.9300
C13 C14 1.374(4)
C14 C15 1.385(5)
C15 H15 0.9300
C15 C16 1.372(5)
C16 H16 0.9300
C17 C18 1.388(3)
C17 C22 1.395(3)
C18 H18 0.9300
C18 C19 1.392(3)
C19 H19 0.9300
C19 C20 1.387(4)
C20 C21 1.388(4)
C21 H21 0.9300
C21 C22 1.376(4)
C22 H22 0.9300
C23 H23A 0.9600
C23 H23B 0.9600
C23 H23C 0.9600
C24 H24A 0.9700
C24 H24B 0.9700
C24 C25 1.497(5)
C25 H25A 0.9600
C25 H25B 0.9600
C25 H25C 0.9600
C27 H27A 0.9600
C27 H27B 0.9600
C27 H27C 0.9600

loop_
_geom_hbond_atom_site_label_D
_geom_hbond_atom_site_label_H
_geom_hbond_atom_site_label_A
_geom_hbond_distance_DH
_geom_hbond_distance_HA
_geom_hbond_distance_DA
_geom_hbond_angle_DHA
_geom_hbond_site_symmetry_A
_geom_hbond_publ_flag
C6 H6 O5 0.98 2.51 3.255(3) 132.7 1_455 yes
C7 H7 O3 0.98 2.69 3.466(3) 136.6 2_666 yes
C7 H7 O5 0.98 2.69 3.300(3) 120.5 1_455 yes
C15 H15 O4 0.93 2.53 3.440(3) 165.0 2_665 yes
C25 H25B O2 0.96 2.48 3.292(4) 141.8 1_655 yes
C27 H27C O3 0.96 2.54 3.395(4) 148.4 2_766 yes
